data_1555461
loop_
_publ_author_name
'He, Bairong'
'Nie, Han'
'Chen, Long'
'Lou, Xiaoding'
'Hu, Rongrong'
'Qin, Anjun'
'Zhao, Zujin'
'Tang, Ben Zhong'

_publ_section_title
;
 High Fluorescence Efficiencies and Large Stokes Shifts of Folded
 Fluorophores Consisting of a Pair of Alkenyl-Tethered, \p-Stacked
 Oligo-p-phenylenes.
;
_journal_issue 24
_journal_name_full 'Organic letters'
_journal_page_first 6174
_journal_page_last 6177
_journal_paper_doi 10.1021/acs.orglett.5b03152
_journal_volume 17
_journal_year 2015
_chemical_formula_moiety '2(C50 H36), C4 H8 O'
_chemical_formula_sum 'C104 H80 O'
_chemical_formula_weight 1345.68
_space_group_IT_number 2
_space_group_name_Hall '-P 1'
_space_group_name_H-M_alt 'P -1'
_symmetry_cell_setting triclinic
_symmetry_space_group_name_Hall '-P 1'
_symmetry_space_group_name_H-M 'P -1'
_atom_sites_solution_hydrogens geom
_atom_sites_solution_primary direct
_atom_sites_solution_secondary difmap
_audit_creation_method SHELXL-97
_cell_angle_alpha 98.99(3)
_cell_angle_beta 102.37(3)
_cell_angle_gamma 105.55(3)
_cell_formula_units_Z 1
_cell_length_a 10.2023(13)
_cell_length_b 12.2529(14)
_cell_length_c 16.1191(19)
_cell_measurement_reflns_used 6563
_cell_measurement_temperature 293(2)
_cell_measurement_theta_max 27.46
_cell_measurement_theta_min 3.05
_cell_volume 1846.7(6)
_computing_structure_refinement 'SHELXL-97 (Sheldrick, 2008)'
_computing_structure_solution 'SHELXS-97 (Sheldrick, 2008)'
_diffrn_ambient_temperature 293(2)
_diffrn_measured_fraction_theta_full 0.985
_diffrn_measured_fraction_theta_max 0.985
_diffrn_measurement_device_type 'APEX2 CCD detector'
_diffrn_radiation_monochromator graphite
_diffrn_radiation_source 'fine-focus sealed tube'
_diffrn_radiation_type MoK\a
_diffrn_radiation_wavelength 0.71073
_diffrn_reflns_av_R_equivalents 0.0737
_diffrn_reflns_av_sigmaI/netI 0.1144
_diffrn_reflns_limit_h_max 10
_diffrn_reflns_limit_h_min -13
_diffrn_reflns_limit_k_max 15
_diffrn_reflns_limit_k_min -15
_diffrn_reflns_limit_l_max 20
_diffrn_reflns_limit_l_min -20
_diffrn_reflns_number 17468
_diffrn_reflns_theta_full 27.46
_diffrn_reflns_theta_max 27.46
_diffrn_reflns_theta_min 3.05
_exptl_absorpt_coefficient_mu 0.069
_exptl_absorpt_correction_T_max 0.9795
_exptl_absorpt_correction_T_min 0.9742
_exptl_absorpt_correction_type multi-scan
_exptl_absorpt_process_details 'SADABS (Bruker, 2000)'
_exptl_crystal_colour colorless
_exptl_crystal_density_diffrn 1.210
_exptl_crystal_density_method 'not measured'
_exptl_crystal_description block
_exptl_crystal_F_000 712
_exptl_crystal_size_max 0.38
_exptl_crystal_size_mid 0.35
_exptl_crystal_size_min 0.30
_refine_diff_density_max 0.310
_refine_diff_density_min -0.345
_refine_diff_density_rms 0.076
_refine_ls_extinction_method none
_refine_ls_goodness_of_fit_ref 1.073
_refine_ls_hydrogen_treatment constr
_refine_ls_matrix_type full
_refine_ls_number_parameters 471
_refine_ls_number_reflns 8307
_refine_ls_number_restraints 14
_refine_ls_restrained_S_all 1.077
_refine_ls_R_factor_all 0.1839
_refine_ls_R_factor_gt 0.0722
_refine_ls_shift/su_max 0.000
_refine_ls_shift/su_mean 0.000
_refine_ls_structure_factor_coef Fsqd
_refine_ls_weighting_details 'calc w=1/[\s^2^(Fo^2^)+(0.0839P)^2^+0.0000P] where P=(Fo^2^+2Fc^2^)/3'
_refine_ls_weighting_scheme calc
_refine_ls_wR_factor_gt 0.1547
_refine_ls_wR_factor_ref 0.2176
_reflns_number_gt 3461
_reflns_number_total 8307
_reflns_threshold_expression >2sigma(I)
_cod_data_source_file ol5b03152_si_002.cif
_cod_data_source_block 1
_cod_depositor_comments
;
The following automatic conversions were performed:

data item '_symmetry_cell_setting' value 'Triclinic' was changed to
'triclinic' in accordance with the
/home/saulius/struct/COD-crude-data/automatic-downloads/DataCite-retrospective/ACS/depositions/lib/dictionaries/cif_core.dic
dictionary named 'cif_core.dic' version 2.4.2 last updated on
2011-04-26.

Automatic conversion script
Id: cif_fix_values 6909 2019-04-08 15:41:33Z antanas 
;
_cod_original_cell_volume 1846.6(4)
_cod_original_sg_symbol_Hall '-P 1   '
_cod_original_sg_symbol_H-M 'P-1   '
_cod_database_code 1555461

loop_
_symmetry_equiv_pos_as_xyz
'x, y, z'
'-x, -y, -z'

loop_
_atom_site_label
_atom_site_type_symbol
_atom_site_fract_x
_atom_site_fract_y
_atom_site_fract_z
_atom_site_U_iso_or_equiv
_atom_site_adp_type
_atom_site_occupancy
_atom_site_symmetry_multiplicity
_atom_site_calc_flag
_atom_site_refinement_flags
O1 O 0.4453(16) 0.5516(15) 0.5465(10) 0.197(5) Uiso 0.50 1 d PDU
C51 C 0.5838(17) 0.6008(14) 0.5285(12) 0.171(5) Uiso 0.50 1 d PDU
H51A H 0.6488 0.6534 0.5805 0.205 Uiso 0.50 1 d PR
H51B H 0.5721 0.6439 0.4840 0.205 Uiso 0.50 1 d PR
C52 C 0.6447(15) 0.5052(15) 0.5027(11) 0.179(5) Uiso 0.50 1 d PDU
H52A H 0.7075 0.4924 0.5511 0.215 Uiso 0.50 1 d PR
H52B H 0.6941 0.5230 0.4596 0.215 Uiso 0.50 1 d PR
C53 C 0.5198(19) 0.4079(16) 0.4627(12) 0.178(6) Uiso 0.50 1 d PDU
H53A H 0.5416 0.3374 0.4681 0.213 Uiso 0.50 1 d PR
H53B H 0.4807 0.4038 0.4022 0.213 Uiso 0.50 1 d PR
C54 C 0.4206(16) 0.4239(14) 0.5172(10) 0.148(5) Uiso 0.50 1 d PDU
H54A H 0.3252 0.3901 0.4813 0.178 Uiso 0.50 1 d PR
H54B H 0.4314 0.3875 0.5658 0.178 Uiso 0.50 1 d PR
C1 C 0.3150(3) 0.8581(3) 0.23410(19) 0.0460(8) Uani 1 1 d .
C2 C 0.2047(3) 0.7624(2) 0.19651(18) 0.0426(7) Uani 1 1 d .
C3 C 0.3419(3) 0.9660(3) 0.19882(19) 0.0470(8) Uani 1 1 d .
C4 C 0.3601(3) 0.9676(3) 0.1142(2) 0.0482(8) Uani 1 1 d .
C5 C 0.3823(4) 1.0737(3) 0.0891(2) 0.0606(9) Uani 1 1 d .
H5 H 0.3917 1.0764 0.0332 0.073 Uiso 1 1 calc R
C6 C 0.3905(4) 1.1739(3) 0.1443(3) 0.0651(10) Uani 1 1 d .
H6 H 0.4051 1.2430 0.1253 0.078 Uiso 1 1 calc R
C7 C 0.3774(4) 1.1735(3) 0.2275(2) 0.0648(10) Uani 1 1 d .
H7 H 0.3840 1.2417 0.2651 0.078 Uiso 1 1 calc R
C8 C 0.3543(4) 1.0698(3) 0.2540(2) 0.0586(9) Uani 1 1 d .
H8 H 0.3468 1.0693 0.3104 0.070 Uiso 1 1 calc R
C9 C 0.3551(3) 0.8639(3) 0.05109(19) 0.0468(8) Uani 1 1 d .
C10 C 0.2790(4) 0.8408(3) -0.0356(2) 0.0578(9) Uani 1 1 d .
H10 H 0.2332 0.8923 -0.0543 0.069 Uiso 1 1 calc R
C11 C 0.2703(4) 0.7427(3) -0.0942(2) 0.0577(9) Uani 1 1 d .
H11 H 0.2200 0.7302 -0.1520 0.069 Uiso 1 1 calc R
C12 C 0.3335(3) 0.6632(3) -0.0696(2) 0.0518(8) Uani 1 1 d .
C13 C 0.4141(4) 0.6879(3) 0.0161(2) 0.0557(9) Uani 1 1 d .
H13 H 0.4619 0.6372 0.0341 0.067 Uiso 1 1 calc R
C14 C 0.4244(3) 0.7867(3) 0.0750(2) 0.0537(8) Uani 1 1 d .
H14 H 0.4793 0.8014 0.1320 0.064 Uiso 1 1 calc R
C15 C 0.3199(3) 0.5556(3) -0.1316(2) 0.0569(9) Uani 1 1 d .
C16 C 0.3047(4) 0.4505(3) -0.1068(2) 0.0636(9) Uani 1 1 d .
H16 H 0.3016 0.4472 -0.0500 0.076 Uiso 1 1 calc R
C17 C 0.2941(4) 0.3506(4) -0.1647(3) 0.0766(11) Uani 1 1 d .
H17 H 0.2837 0.2810 -0.1465 0.092 Uiso 1 1 calc R
C18 C 0.2988(4) 0.3536(4) -0.2488(3) 0.0828(12) Uani 1 1 d .
H18 H 0.2927 0.2866 -0.2877 0.099 Uiso 1 1 calc R
C19 C 0.3124(4) 0.4561(4) -0.2748(3) 0.0827(12) Uani 1 1 d .
H19 H 0.3144 0.4582 -0.3320 0.099 Uiso 1 1 calc R
C20 C 0.3232(4) 0.5566(4) -0.2177(2) 0.0682(10) Uani 1 1 d .
H20 H 0.3328 0.6255 -0.2367 0.082 Uiso 1 1 calc R
C21 C 0.4191(3) 0.8699(3) 0.31846(19) 0.0457(7) Uani 1 1 d .
C22 C 0.3748(4) 0.8365(3) 0.3890(2) 0.0555(9) Uani 1 1 d .
H22 H 0.2789 0.8048 0.3835 0.067 Uiso 1 1 calc R
C23 C 0.4709(4) 0.8496(3) 0.4666(2) 0.0653(10) Uani 1 1 d .
H23 H 0.4395 0.8269 0.5132 0.078 Uiso 1 1 calc R
C24 C 0.6121(4) 0.8957(3) 0.4762(2) 0.0683(10) Uani 1 1 d .
H24 H 0.6766 0.9034 0.5289 0.082 Uiso 1 1 calc R
C25 C 0.6585(4) 0.9304(3) 0.4083(2) 0.0704(11) Uani 1 1 d .
H25 H 0.7548 0.9619 0.4149 0.084 Uiso 1 1 calc R
C26 C 0.5635(4) 0.9191(3) 0.3298(2) 0.0579(9) Uani 1 1 d .
H26 H 0.5961 0.9445 0.2843 0.070 Uiso 1 1 calc R
C27 C 0.0912(3) 0.7517(3) 0.11689(19) 0.0449(7) Uani 1 1 d .
C28 C 0.0103(3) 0.8276(3) 0.10936(19) 0.0482(8) Uani 1 1 d .
C29 C -0.0873(4) 0.8115(3) 0.0294(2) 0.0616(9) Uani 1 1 d .
H29 H -0.1413 0.8616 0.0234 0.074 Uiso 1 1 calc R
C30 C -0.1054(4) 0.7234(3) -0.0407(2) 0.0643(10) Uani 1 1 d .
H30 H -0.1686 0.7162 -0.0937 0.077 Uiso 1 1 calc R
C31 C -0.0303(4) 0.6463(3) -0.0324(2) 0.0547(8) Uani 1 1 d .
H31 H -0.0447 0.5849 -0.0788 0.066 Uiso 1 1 calc R
C32 C 0.0669(3) 0.6611(3) 0.0460(2) 0.0513(8) Uani 1 1 d .
H32 H 0.1178 0.6088 0.0515 0.062 Uiso 1 1 calc R
C33 C 0.0134(3) 0.9194(3) 0.18196(19) 0.0469(8) Uani 1 1 d .
C34 C 0.0168(3) 0.9018(3) 0.2655(2) 0.0501(8) Uani 1 1 d .
H34 H 0.0288 0.8333 0.2787 0.060 Uiso 1 1 calc R
C35 C 0.0027(3) 0.9840(3) 0.3290(2) 0.0540(9) Uani 1 1 d .
H35 H 0.0051 0.9694 0.3841 0.065 Uiso 1 1 calc R
C36 C -0.0148(3) 1.0874(3) 0.3130(2) 0.0492(8) Uani 1 1 d .
C37 C -0.0137(4) 1.1065(3) 0.2301(2) 0.0582(9) Uani 1 1 d .
H37 H -0.0224 1.1762 0.2176 0.070 Uiso 1 1 calc R
C38 C -0.0002(4) 1.0255(3) 0.1670(2) 0.0549(9) Uani 1 1 d .
H38 H -0.0001 1.0413 0.1124 0.066 Uiso 1 1 calc R
C39 C -0.0411(4) 1.1718(3) 0.3794(2) 0.0557(9) Uani 1 1 d .
C40 C 0.0294(4) 1.1975(4) 0.4665(2) 0.0741(11) Uani 1 1 d .
H40 H 0.0972 1.1623 0.4850 0.089 Uiso 1 1 calc R
C41 C 0.0009(5) 1.2750(4) 0.5270(3) 0.0915(14) Uani 1 1 d .
H41 H 0.0499 1.2914 0.5855 0.110 Uiso 1 1 calc R
C42 C -0.0984(6) 1.3274(4) 0.5016(3) 0.0989(15) Uani 1 1 d .
H42 H -0.1159 1.3802 0.5426 0.119 Uiso 1 1 calc R
C43 C -0.1721(6) 1.3022(4) 0.4160(3) 0.0984(16) Uani 1 1 d .
H43 H -0.2412 1.3365 0.3983 0.118 Uiso 1 1 calc R
C44 C -0.1427(5) 1.2245(4) 0.3555(2) 0.0781(12) Uani 1 1 d .
H44 H -0.1929 1.2075 0.2971 0.094 Uiso 1 1 calc R
C45 C 0.1934(3) 0.6505(2) 0.22548(18) 0.0458(8) Uani 1 1 d .
C46 C 0.3041(4) 0.6039(3) 0.2324(2) 0.0575(9) Uani 1 1 d .
H46 H 0.3863 0.6429 0.2196 0.069 Uiso 1 1 calc R
C47 C 0.2935(4) 0.5003(3) 0.2582(2) 0.0684(11) Uani 1 1 d .
H47 H 0.3678 0.4693 0.2617 0.082 Uiso 1 1 calc R
C48 C 0.1728(4) 0.4429(3) 0.2787(2) 0.0709(11) Uani 1 1 d .
H48 H 0.1666 0.3741 0.2974 0.085 Uiso 1 1 calc R
C49 C 0.0629(4) 0.4871(3) 0.2714(2) 0.0644(10) Uani 1 1 d .
H49 H -0.0181 0.4482 0.2855 0.077 Uiso 1 1 calc R
C50 C 0.0699(4) 0.5892(3) 0.24328(19) 0.0526(8) Uani 1 1 d .
H50 H -0.0073 0.6168 0.2363 0.063 Uiso 1 1 calc R

loop_
_atom_site_aniso_label
_atom_site_aniso_U_11
_atom_site_aniso_U_22
_atom_site_aniso_U_33
_atom_site_aniso_U_23
_atom_site_aniso_U_13
_atom_site_aniso_U_12
C1 0.0507(19) 0.0422(17) 0.0445(17) 0.0107(15) 0.0113(15) 0.0142(15)
C2 0.0494(19) 0.0371(16) 0.0434(16) 0.0101(14) 0.0130(14) 0.0162(14)
C3 0.0476(19) 0.0387(17) 0.0522(18) 0.0116(16) 0.0120(15) 0.0097(14)
C4 0.0452(19) 0.0461(18) 0.0543(19) 0.0169(17) 0.0127(15) 0.0137(15)
C5 0.067(2) 0.057(2) 0.062(2) 0.024(2) 0.0204(18) 0.0181(18)
C6 0.067(2) 0.046(2) 0.086(3) 0.026(2) 0.024(2) 0.0139(18)
C7 0.072(3) 0.0396(19) 0.080(3) 0.0089(19) 0.024(2) 0.0134(17)
C8 0.067(2) 0.0449(19) 0.059(2) 0.0058(18) 0.0172(18) 0.0128(17)
C9 0.0492(19) 0.0517(19) 0.0451(17) 0.0134(16) 0.0182(15) 0.0193(16)
C10 0.066(2) 0.064(2) 0.051(2) 0.0212(19) 0.0165(18) 0.0271(19)
C11 0.062(2) 0.070(2) 0.0430(18) 0.0168(19) 0.0124(16) 0.0224(19)
C12 0.052(2) 0.060(2) 0.0456(18) 0.0127(17) 0.0155(16) 0.0181(17)
C13 0.061(2) 0.062(2) 0.0502(19) 0.0123(18) 0.0140(17) 0.0300(18)
C14 0.055(2) 0.063(2) 0.0448(18) 0.0142(17) 0.0106(16) 0.0216(17)
C15 0.047(2) 0.067(2) 0.0527(19) 0.0107(19) 0.0108(16) 0.0149(17)
C16 0.060(2) 0.065(2) 0.063(2) 0.009(2) 0.0114(18) 0.0234(19)
C17 0.060(3) 0.065(3) 0.095(3) 0.009(2) 0.006(2) 0.021(2)
C18 0.063(3) 0.076(3) 0.089(3) -0.014(3) 0.008(2) 0.019(2)
C19 0.077(3) 0.094(3) 0.058(2) -0.012(2) 0.017(2) 0.012(2)
C20 0.071(3) 0.071(3) 0.051(2) 0.002(2) 0.0155(18) 0.010(2)
C21 0.0490(19) 0.0380(16) 0.0481(17) 0.0060(15) 0.0128(15) 0.0126(15)
C22 0.060(2) 0.054(2) 0.0502(19) 0.0097(17) 0.0158(17) 0.0134(17)
C23 0.075(3) 0.069(2) 0.051(2) 0.0169(19) 0.0122(19) 0.023(2)
C24 0.067(3) 0.076(3) 0.054(2) 0.007(2) -0.0013(19) 0.027(2)
C25 0.053(2) 0.078(3) 0.067(2) 0.011(2) 0.0023(19) 0.013(2)
C26 0.055(2) 0.060(2) 0.055(2) 0.0105(18) 0.0149(17) 0.0119(17)
C27 0.0504(19) 0.0369(16) 0.0451(17) 0.0089(15) 0.0111(15) 0.0112(14)
C28 0.053(2) 0.0444(18) 0.0458(18) 0.0101(16) 0.0099(15) 0.0163(15)
C29 0.069(2) 0.064(2) 0.054(2) 0.0120(19) 0.0065(18) 0.0326(19)
C30 0.074(3) 0.066(2) 0.0469(19) 0.0049(19) 0.0034(18) 0.026(2)
C31 0.065(2) 0.0469(18) 0.0501(19) 0.0037(16) 0.0136(17) 0.0201(17)
C32 0.060(2) 0.0419(18) 0.0513(19) 0.0117(16) 0.0151(17) 0.0143(16)
C33 0.0498(19) 0.0429(17) 0.0485(17) 0.0100(16) 0.0104(15) 0.0178(15)
C34 0.057(2) 0.0447(18) 0.0526(19) 0.0136(16) 0.0153(16) 0.0208(16)
C35 0.060(2) 0.059(2) 0.0472(18) 0.0166(18) 0.0174(16) 0.0209(17)
C36 0.053(2) 0.0465(18) 0.0501(18) 0.0103(16) 0.0145(15) 0.0183(16)
C37 0.072(2) 0.0475(19) 0.061(2) 0.0144(18) 0.0184(18) 0.0272(18)
C38 0.072(2) 0.053(2) 0.0490(18) 0.0134(17) 0.0213(17) 0.0299(18)
C39 0.066(2) 0.0473(19) 0.057(2) 0.0103(17) 0.0207(18) 0.0208(17)
C40 0.071(3) 0.080(3) 0.062(2) -0.001(2) 0.010(2) 0.024(2)
C41 0.106(4) 0.088(3) 0.062(3) -0.008(2) 0.015(3) 0.021(3)
C42 0.149(5) 0.082(3) 0.079(3) 0.010(3) 0.046(3) 0.050(3)
C43 0.155(5) 0.111(4) 0.083(3) 0.033(3) 0.064(3) 0.096(4)
C44 0.112(3) 0.084(3) 0.060(2) 0.025(2) 0.030(2) 0.056(3)
C45 0.0477(19) 0.0386(16) 0.0441(16) 0.0069(15) 0.0030(14) 0.0110(15)
C46 0.054(2) 0.0477(19) 0.069(2) 0.0172(18) 0.0073(17) 0.0171(16)
C47 0.065(3) 0.049(2) 0.089(3) 0.020(2) 0.006(2) 0.0243(19)
C48 0.084(3) 0.0428(19) 0.075(3) 0.022(2) 0.000(2) 0.014(2)
C49 0.070(3) 0.048(2) 0.063(2) 0.0148(19) 0.0100(19) 0.0039(18)
C50 0.057(2) 0.0457(18) 0.0519(19) 0.0107(17) 0.0117(16) 0.0128(16)

loop_
_atom_type_symbol
_atom_type_description
_atom_type_scat_dispersion_real
_atom_type_scat_dispersion_imag
_atom_type_scat_source
C C 0.0033 0.0016 'International Tables Vol C Tables 4.2.6.8 and 6.1.1.4'
H H 0.0000 0.0000 'International Tables Vol C Tables 4.2.6.8 and 6.1.1.4'
O O 0.0106 0.0060 'International Tables Vol C Tables 4.2.6.8 and 6.1.1.4'

loop_
_geom_angle_atom_site_label_1
_geom_angle_atom_site_label_2
_geom_angle_atom_site_label_3
_geom_angle
_geom_angle_site_symmetry_1
_geom_angle_site_symmetry_3
C53 O1 C52 118(3) 2_666 2_666
C53 O1 C51 36(3) 2_666 .
C52 O1 C51 122.5(18) 2_666 .
C53 O1 C54 132(3) 2_666 .
C52 O1 C54 56.3(12) 2_666 .
C51 O1 C54 101.1(10) . .
C53 O1 C54 44(2) 2_666 2_666
C52 O1 C54 100.6(15) 2_666 2_666
C51 O1 C54 21.9(9) . 2_666
C54 O1 C54 87.6(10) . 2_666
C54 C51 C53 111(3) 2_666 2_666
C54 C51 O1 109(2) 2_666 .
C53 C51 O1 19.0(16) 2_666 .
C54 C51 C52 56.9(18) 2_666 .
C53 C51 C52 127.9(18) 2_666 .
O1 C51 C52 110.5(10) . .
C54 C51 H51A 141.5 2_666 .
C53 C51 H51A 105.7 2_666 .
O1 C51 H51A 109.1 . .
C52 C51 H51A 108.0 . .
C54 C51 H51B 58.4 2_666 .
C53 C51 H51B 93.8 2_666 .
O1 C51 H51B 109.5 . .
C52 C51 H51B 111.5 . .
H51A C51 H51B 108.2 . .
O1 C52 C54 79.5(13) 2_666 2_666
O1 C52 C53 21.3(14) 2_666 .
C54 C52 C53 91.5(14) 2_666 .
O1 C52 C51 98.5(16) 2_666 .
C54 C52 C51 29.2(10) 2_666 .
C53 C52 C51 101.9(11) . .
O1 C52 H52A 132.4 2_666 .
C54 C52 H52A 141.2 2_666 .
C53 C52 H52A 113.6 . .
C51 C52 H52A 113.2 . .
O1 C52 H52B 91.0 2_666 .
C54 C52 H52B 88.2 2_666 .
C53 C52 H52B 109.0 . .
C51 C52 H52B 109.9 . .
H52A C52 H52B 109.1 . .
O1 C53 C51 125(4) 2_666 2_666
O1 C53 C52 41(2) 2_666 .
C51 C53 C52 126.6(16) 2_666 .
O1 C53 C54 120(3) 2_666 .
C51 C53 C54 27.3(13) 2_666 .
C52 C53 C54 103.9(11) . .
O1 C53 C54 35(2) 2_666 2_666
C51 C53 C54 95.6(18) 2_666 2_666
C52 C53 C54 40.8(8) . 2_666
C54 C53 C54 84.9(10) . 2_666
O1 C53 H53A 126.4 2_666 .
C51 C53 H53A 108.9 2_666 .
C52 C53 H53A 109.1 . .
C54 C53 H53A 109.0 . .
C54 C53 H53A 149.9 2_666 .
O1 C53 H53B 72.3 2_666 .
C51 C53 H53B 87.9 2_666 .
C52 C53 H53B 113.3 . .
C54 C53 H53B 112.7 . .
C54 C53 H53B 88.8 2_666 .
H53A C53 H53B 108.8 . .
C51 C54 C52 94(2) 2_666 2_666
C51 C54 O1 120(2) 2_666 .
C52 C54 O1 44.2(10) 2_666 .
C51 C54 C53 41.9(17) 2_666 .
C52 C54 C53 114.1(15) 2_666 .
O1 C54 C53 108.1(10) . .
C51 C54 O1 48.7(15) 2_666 2_666
C52 C54 O1 101.8(12) 2_666 2_666
O1 C54 O1 92.4(10) . 2_666
C53 C54 O1 15.8(9) . 2_666
C51 C54 C53 109(2) 2_666 2_666
C52 C54 C53 47.7(10) 2_666 2_666
O1 C54 C53 13.1(8) . 2_666
C53 C54 C53 95.1(10) . 2_666
O1 C54 C53 79.4(8) 2_666 2_666
C51 C54 H54A 66.9 2_666 .
C52 C54 H54A 63.9 2_666 .
O1 C54 H54A 107.3 . .
C53 C54 H54A 108.8 . .
O1 C54 H54A 113.5 2_666 .
C53 C54 H54A 111.3 2_666 .
C51 C54 H54B 127.6 2_666 .
C52 C54 H54B 132.7 2_666 .
O1 C54 H54B 111.6 . .
C53 C54 H54B 112.3 . .
O1 C54 H54B 121.8 2_666 .
C53 C54 H54B 119.9 2_666 .
H54A C54 H54B 108.5 . .
C2 C1 C21 122.8(2) . .
C2 C1 C3 123.6(3) . .
C21 C1 C3 113.5(3) . .
C1 C2 C27 124.2(2) . .
C1 C2 C45 121.8(3) . .
C27 C2 C45 113.6(3) . .
C8 C3 C4 119.1(3) . .
C8 C3 C1 117.5(3) . .
C4 C3 C1 123.4(3) . .
C5 C4 C3 117.5(3) . .
C5 C4 C9 118.5(3) . .
C3 C4 C9 124.0(2) . .
C6 C5 C4 121.9(3) . .
C6 C5 H5 119.0 . .
C4 C5 H5 119.0 . .
C5 C6 C7 120.7(3) . .
C5 C6 H6 119.6 . .
C7 C6 H6 119.6 . .
C6 C7 C8 118.7(3) . .
C6 C7 H7 120.6 . .
C8 C7 H7 120.6 . .
C7 C8 C3 122.0(3) . .
C7 C8 H8 119.0 . .
C3 C8 H8 119.0 . .
C14 C9 C10 117.3(3) . .
C14 C9 C4 122.2(3) . .
C10 C9 C4 120.5(3) . .
C11 C10 C9 120.9(3) . .
C11 C10 H10 119.6 . .
C9 C10 H10 119.6 . .
C12 C11 C10 121.9(3) . .
C12 C11 H11 119.1 . .
C10 C11 H11 119.1 . .
C11 C12 C13 117.5(3) . .
C11 C12 C15 122.0(3) . .
C13 C12 C15 120.5(3) . .
C14 C13 C12 120.9(3) . .
C14 C13 H13 119.5 . .
C12 C13 H13 119.5 . .
C9 C14 C13 121.4(3) . .
C9 C14 H14 119.3 . .
C13 C14 H14 119.3 . .
C16 C15 C20 117.5(4) . .
C16 C15 C12 121.7(3) . .
C20 C15 C12 120.8(3) . .
C17 C16 C15 121.4(3) . .
C17 C16 H16 119.3 . .
C15 C16 H16 119.3 . .
C18 C17 C16 120.2(4) . .
C18 C17 H17 119.9 . .
C16 C17 H17 119.9 . .
C19 C18 C17 119.3(4) . .
C19 C18 H18 120.4 . .
C17 C18 H18 120.4 . .
C18 C19 C20 121.1(4) . .
C18 C19 H19 119.4 . .
C20 C19 H19 119.4 . .
C19 C20 C15 120.5(4) . .
C19 C20 H20 119.8 . .
C15 C20 H20 119.8 . .
C22 C21 C26 117.9(3) . .
C22 C21 C1 121.2(3) . .
C26 C21 C1 120.9(3) . .
C23 C22 C21 120.8(3) . .
C23 C22 H22 119.6 . .
C21 C22 H22 119.6 . .
C24 C23 C22 120.7(3) . .
C24 C23 H23 119.7 . .
C22 C23 H23 119.7 . .
C23 C24 C25 119.8(3) . .
C23 C24 H24 120.1 . .
C25 C24 H24 120.1 . .
C24 C25 C26 120.5(4) . .
C24 C25 H25 119.7 . .
C26 C25 H25 119.7 . .
C25 C26 C21 120.3(3) . .
C25 C26 H26 119.8 . .
C21 C26 H26 119.8 . .
C32 C27 C28 118.7(3) . .
C32 C27 C2 117.1(3) . .
C28 C27 C2 124.1(3) . .
C29 C28 C27 118.3(3) . .
C29 C28 C33 117.0(3) . .
C27 C28 C33 124.6(3) . .
C30 C29 C28 121.6(3) . .
C30 C29 H29 119.2 . .
C28 C29 H29 119.2 . .
C31 C30 C29 120.2(3) . .
C31 C30 H30 119.9 . .
C29 C30 H30 119.9 . .
C30 C31 C32 119.0(3) . .
C30 C31 H31 120.5 . .
C32 C31 H31 120.5 . .
C31 C32 C27 122.1(3) . .
C31 C32 H32 118.9 . .
C27 C32 H32 118.9 . .
C34 C33 C38 116.7(3) . .
C34 C33 C28 122.6(3) . .
C38 C33 C28 120.5(3) . .
C35 C34 C33 121.2(3) . .
C35 C34 H34 119.4 . .
C33 C34 H34 119.4 . .
C34 C35 C36 121.8(3) . .
C34 C35 H35 119.1 . .
C36 C35 H35 119.1 . .
C35 C36 C37 116.8(3) . .
C35 C36 C39 121.7(3) . .
C37 C36 C39 121.4(3) . .
C38 C37 C36 121.6(3) . .
C38 C37 H37 119.2 . .
C36 C37 H37 119.2 . .
C37 C38 C33 121.8(3) . .
C37 C38 H38 119.1 . .
C33 C38 H38 119.1 . .
C40 C39 C44 117.4(4) . .
C40 C39 C36 122.3(3) . .
C44 C39 C36 120.3(3) . .
C39 C40 C41 121.0(4) . .
C39 C40 H40 119.5 . .
C41 C40 H40 119.5 . .
C42 C41 C40 120.6(4) . .
C42 C41 H41 119.7 . .
C40 C41 H41 119.7 . .
C41 C42 C43 119.9(4) . .
C41 C42 H42 120.1 . .
C43 C42 H42 120.1 . .
C42 C43 C44 119.2(4) . .
C42 C43 H43 120.4 . .
C44 C43 H43 120.4 . .
C39 C44 C43 121.9(4) . .
C39 C44 H44 119.0 . .
C43 C44 H44 119.0 . .
C46 C45 C50 118.6(3) . .
C46 C45 C2 120.6(3) . .
C50 C45 C2 120.8(3) . .
C47 C46 C45 120.7(3) . .
C47 C46 H46 119.6 . .
C45 C46 H46 119.6 . .
C48 C47 C46 120.0(4) . .
C48 C47 H47 120.0 . .
C46 C47 H47 120.0 . .
C49 C48 C47 119.8(3) . .
C49 C48 H48 120.1 . .
C47 C48 H48 120.1 . .
C48 C49 C50 121.0(3) . .
C48 C49 H49 119.5 . .
C50 C49 H49 119.5 . .
C49 C50 C45 119.7(3) . .
C49 C50 H50 120.1 . .
C45 C50 H50 120.1 . .

loop_
_geom_bond_atom_site_label_1
_geom_bond_atom_site_label_2
_geom_bond_distance
_geom_bond_site_symmetry_2
O1 C53 0.59(2) 2_666
O1 C52 1.062(19) 2_666
O1 C51 1.490(12) .
O1 C54 1.498(11) .
O1 C54 1.870(19) 2_666
C51 C54 0.74(2) 2_666
C51 C53 1.08(2) 2_666
C51 C52 1.510(13) .
C51 H51A 0.9600 .
C51 H51B 0.9601 .
C52 O1 1.062(19) 2_666
C52 C54 1.27(2) 2_666
C52 C53 1.433(16) .
C52 H52A 0.9600 .
C52 H52B 0.9600 .
C53 O1 0.59(2) 2_666
C53 C51 1.08(2) 2_666
C53 C54 1.506(13) .
C53 C54 1.94(3) 2_666
C53 H53A 0.9604 .
C53 H53B 0.9599 .
C54 C51 0.74(2) 2_666
C54 C52 1.27(2) 2_666
C54 O1 1.870(19) 2_666
C54 C53 1.94(3) 2_666
C54 H54A 0.9601 .
C54 H54B 0.9601 .
C1 C2 1.337(4) .
C1 C21 1.495(4) .
C1 C3 1.502(4) .
C2 C27 1.494(4) .
C2 C45 1.500(4) .
C3 C8 1.392(4) .
C3 C4 1.418(4) .
C4 C5 1.397(4) .
C4 C9 1.481(4) .
C5 C6 1.370(5) .
C5 H5 0.9300 .
C6 C7 1.377(5) .
C6 H6 0.9300 .
C7 C8 1.379(4) .
C7 H7 0.9300 .
C8 H8 0.9300 .
C9 C14 1.378(4) .
C9 C10 1.389(4) .
C10 C11 1.378(5) .
C10 H10 0.9300 .
C11 C12 1.367(4) .
C11 H11 0.9300 .
C12 C13 1.388(4) .
C12 C15 1.479(5) .
C13 C14 1.381(4) .
C13 H13 0.9300 .
C14 H14 0.9300 .
C15 C16 1.387(4) .
C15 C20 1.397(4) .
C16 C17 1.382(5) .
C16 H16 0.9300 .
C17 C18 1.373(5) .
C17 H17 0.9300 .
C18 C19 1.367(6) .
C18 H18 0.9300 .
C19 C20 1.380(5) .
C19 H19 0.9300 .
C20 H20 0.9300 .
C21 C22 1.390(4) .
C21 C26 1.393(4) .
C22 C23 1.370(5) .
C22 H22 0.9300 .
C23 C24 1.363(5) .
C23 H23 0.9300 .
C24 C25 1.365(5) .
C24 H24 0.9300 .
C25 C26 1.380(5) .
C25 H25 0.9300 .
C26 H26 0.9300 .
C27 C32 1.391(4) .
C27 C28 1.402(4) .
C28 C29 1.399(4) .
C28 C33 1.480(4) .
C29 C30 1.378(5) .
C29 H29 0.9300 .
C30 C31 1.371(5) .
C30 H30 0.9300 .
C31 C32 1.381(4) .
C31 H31 0.9300 .
C32 H32 0.9300 .
C33 C34 1.391(4) .
C33 C38 1.395(4) .
C34 C35 1.379(4) .
C34 H34 0.9300 .
C35 C36 1.382(4) .
C35 H35 0.9300 .
C36 C37 1.394(4) .
C36 C39 1.488(4) .
C37 C38 1.363(4) .
C37 H37 0.9300 .
C38 H38 0.9300 .
C39 C40 1.376(5) .
C39 C44 1.380(5) .
C40 C41 1.384(6) .
C40 H40 0.9300 .
C41 C42 1.364(6) .
C41 H41 0.9300 .
C42 C43 1.366(6) .
C42 H42 0.9300 .
C43 C44 1.392(5) .
C43 H43 0.9300 .
C44 H44 0.9300 .
C45 C46 1.388(4) .
C45 C50 1.396(4) .
C46 C47 1.380(4) .
C46 H46 0.9300 .
C47 C48 1.379(5) .
C47 H47 0.9300 .
C48 C49 1.362(5) .
C48 H48 0.9300 .
C49 C50 1.385(4) .
C49 H49 0.9300 .
C50 H50 0.9300 .
